data_4116727
loop_
_publ_author_name
'Hermann Irngartinger'
'Stefan Strack'

_publ_contact_author
;
     H. Irngartinger
     Organisch-Chemisches Institut
     Universit\"at Heidelberg     Im Neuenheimer Feld 270
     D-69120 Heidelberg
;
_publ_contact_author_email e56@ix.urz.uni-heidelberg.de
_publ_contact_author_fax '(+49) 6221 544205'
_publ_contact_author_phone '(+49) 6221 548422'
_publ_section_title
;
 Electron Density Distribution in a 1,2-Difluorinated Cubane Derivative
;
_journal_name_full 'Journal of the American Chemical Society'
_journal_page_first 5818
_journal_page_last 5819
_journal_paper_doi 10.1021/ja980514m
_journal_volume 120
_journal_year 1998
_chemical_formula_sum 'C10 H8 F2 O2'
_chemical_formula_weight 198.17
_chemical_name_systematic ' ?'
_space_group_IT_number 2
_symmetry_cell_setting triclinic
_symmetry_space_group_name_Hall '-P 1'
_symmetry_space_group_name_H-M 'P -1'
_atom_type_scat_source International_Tables_for_Xray_Crystallography
_cell_angle_alpha 91.74(1)
_cell_angle_beta 101.801(8)
_cell_angle_gamma 91.687(9)
_cell_formula_units_Z 2.00
_cell_length_a 6.0559(5)
_cell_length_b 6.5745(9)
_cell_length_c 10.593(2)
_cell_measurement_reflns_used 75
_cell_measurement_temperature 218
_cell_measurement_theta_max 26.9
_cell_measurement_theta_min 10.2
_cell_volume 412.38(10)
_computing_cell_refinement CAD4_(Enraf-Nonius,_1988)
_computing_data_collection CAD4_(Enraf-Nonius,_1988)
_computing_data_reduction PROCESS_MolEN_(Fair,_1990)
_computing_molecular_graphics ORTEP_(Johnson,_1976)
_computing_publication_material CIF_IN_MolEN_(Fair,_1990)
_computing_structure_refinement LSFM_MolEN_(Fair,_1990)
_computing_structure_solution direct_methods_(SHELXS,_Sheldrick,_1986)
_diffrn_ambient_temperature 218
_diffrn_measurement_device Enraf_Nonius_CAD4
_diffrn_measurement_method \w2\q
_diffrn_radiation_type Mo-K\a
_diffrn_radiation_wavelength 0.71073
_diffrn_reflns_av_R_equivalents 0.029
_diffrn_reflns_limit_h_max 10
_diffrn_reflns_limit_h_min -10
_diffrn_reflns_limit_k_max 12
_diffrn_reflns_limit_k_min -12
_diffrn_reflns_limit_l_max 21
_diffrn_reflns_limit_l_min 0
_diffrn_reflns_number 5506
_diffrn_reflns_theta_max 46.74
_diffrn_reflns_theta_min 3.10
_diffrn_standards_decay_% -4.04
_diffrn_standards_interval_time 60
_diffrn_standards_number 4
_exptl_absorpt_coefficient_mu 0.132
_exptl_absorpt_correction_T_max 0.9995
_exptl_absorpt_correction_T_min 0.9565
_exptl_absorpt_correction_type empirical
_exptl_crystal_colour colourless
_exptl_crystal_density_diffrn 1.60
_exptl_crystal_description prisms
_exptl_crystal_F_000 204
_exptl_crystal_size_max 0.40
_exptl_crystal_size_mid 0.25
_exptl_crystal_size_min 0.20
_refine_diff_density_max 0.0000
_refine_diff_density_min 0.0000
_refine_ls_abs_structure_details
;
?
;
_refine_ls_extinction_method none
_refine_ls_goodness_of_fit_obs 2.301
_refine_ls_hydrogen_treatment refined_isotropically
_refine_ls_matrix_type full
_refine_ls_number_parameters 127
_refine_ls_number_reflns 963
_refine_ls_number_restraints 0
_refine_ls_R_factor_obs 0.027
_refine_ls_shift/esd_max 0.000
_refine_ls_structure_factor_coef Fsqd
_refine_ls_weighting_details 'w = 4Fo^2^/ (\s^2^(Fo^2^) + 0.0009 Fo^4^)'
_refine_ls_weighting_scheme calc
_refine_ls_wR_factor_obs 0.061
_reflns_number_observed 2187
_reflns_number_total 2636
_reflns_observed_criterion >2.5\s(I)
_cod_data_source_file ja980514m_2.cif
_cod_data_source_block 695defo
_cod_depositor_comments
;
The following automatic conversions were performed:

'_refine_ls_weighting_scheme' value '4Fo^2^/ (\s^2^(Fo^2^) + 0.0009
Fo^4^)' was changed to 'calc'. New tag '_refine_ls_weighting_details'
was created. The value of the new tag was set to 'w = 4Fo^2^/
(\s^2^(Fo^2^) + 0.0009 Fo^4^)'.

Automatic conversion script
Id: cif_fix_values 3143 2015-03-26 13:38:13Z robertas 
;
_cod_original_cell_volume 412.4(2)
_cod_database_code 4116727

loop_
_symmetry_equiv_pos_as_xyz
'x, y, z'
'-x, -y, -z'

loop_
_atom_site_aniso_label
_atom_site_aniso_U_11
_atom_site_aniso_U_22
_atom_site_aniso_U_33
_atom_site_aniso_U_12
_atom_site_aniso_U_13
_atom_site_aniso_U_23
F1 0.0467(5) 0.0538(5) 0.0266(4) 0.0057(4) 0.0038(4) 0.0078(4)
F2 0.0426(4) 0.0728(6) 0.0351(4) 0.0096(4) 0.0239(3) 0.0041(4)
O1 0.0386(5) 0.0773(8) 0.0270(4) 0.0067(6) 0.0169(4) 0.0055(5)
O2 0.0304(5) 0.0536(6) 0.0269(4) 0.0041(4) 0.0107(4) 0.0018(4)
C1 0.0310(6) 0.0320(6) 0.0243(5) 0.0016(5) 0.0115(4) 0.0018(5)
C2 0.0299(6) 0.0305(6) 0.0237(5) 0.0035(5) 0.0104(4) 0.0027(5)
C3 0.0396(7) 0.0317(6) 0.0284(5) -0.0023(6) 0.0125(5) 0.0036(5)
C4 0.0458(7) 0.0348(7) 0.0321(6) 0.0139(6) 0.0137(5) 0.0080(5)
C5 0.0341(6) 0.0372(7) 0.0249(5) 0.0056(6) 0.0091(5) 0.0057(5)
C6 0.0327(6) 0.0388(7) 0.0289(6) -0.0012(6) 0.0067(5) 0.0054(5)
C7 0.0306(6) 0.0417(7) 0.0299(5) 0.0082(6) 0.0132(5) 0.0062(5)
C8 0.0312(6) 0.0400(7) 0.0250(5) 0.0053(5) 0.0125(4) 0.0034(5)
C9 0.0357(6) 0.0295(6) 0.0264(5) 0.0070(5) 0.0090(5) 0.0031(5)
C10 0.0367(7) 0.0545(9) 0.0304(6) 0.0056(7) 0.0040(6) -0.0022(7)

loop_
_atom_site_label
_atom_site_fract_x
_atom_site_fract_y
_atom_site_fract_z
_atom_site_U_iso_or_equiv
_atom_site_thermal_displace_type
F1 0.1897(2) 0.2688(2) 0.43495(8) 0.0427(2) Uani
F2 0.6993(2) 0.2116(2) 0.54787(9) 0.0477(3) Uani
O1 0.4952(2) 0.2512(2) 1.0446(1) 0.0460(3) Uani
O2 0.8104(2) 0.2394(2) 0.9643(1) 0.0363(3) Uani
C1 0.5874(2) 0.2497(2) 0.9534(1) 0.0282(3) Uani
C2 0.4740(2) 0.2569(2) 0.8160(1) 0.0272(3) Uani
C3 0.5380(3) 0.4138(2) 0.7198(1) 0.0325(3) Uani
C4 0.2801(3) 0.4408(2) 0.6634(1) 0.0364(3) Uani
C5 0.2839(3) 0.2642(2) 0.5636(1) 0.0314(3) Uani
C6 0.2207(3) 0.1059(2) 0.6576(1) 0.0334(3) Uani
C7 0.2176(2) 0.2830(2) 0.7597(1) 0.0329(3) Uani
C8 0.5388(2) 0.2367(2) 0.6197(1) 0.0310(3) Uani
C9 0.4781(2) 0.0784(2) 0.7137(1) 0.0300(3) Uani
C10 0.9431(3) 0.2206(3) 1.0922(2) 0.0409(4) Uani
H3 0.662(3) 0.521(3) 0.746(2) 0.040(5) Uiso
H4 0.214(4) 0.567(3) 0.644(2) 0.045(5) Uiso
H6 0.113(4) -0.001(3) 0.633(2) 0.049(6) Uiso
H7 0.107(3) 0.304(3) 0.811(2) 0.033(5) Uiso
H9 0.557(3) -0.046(3) 0.737(2) 0.032(5) Uiso
H10C 0.919(4) 0.314(4) 1.151(3) 0.066(7) Uiso
H10B 1.100(4) 0.222(4) 1.083(2) 0.053(6) Uiso
H10A 0.897(7) 0.097(6) 1.122(4) 0.12(1) Uiso

loop_
_geom_angle_atom_site_label_1
_geom_angle_atom_site_label_2
_geom_angle_atom_site_label_3
_geom_angle
C1 O2 C10 116.8(1)
O1 C1 O2 123.7(1)
O1 C1 C2 126.0(1)
O2 C1 C2 110.3(1)
C1 C2 C3 124.3(1)
C1 C2 C7 127.6(1)
C1 C2 C9 123.4(1)
C3 C2 C7 90.6(1)
C3 C2 C9 89.9(1)
C7 C2 C9 90.1(1)
C2 C3 C4 89.5(1)
C2 C3 C8 89.4(1)
C2 C3 H3 123(1)
C4 C3 C8 89.7(1)
C4 C3 H3 129(1)
C8 C3 H3 125(1)
C3 C4 C5 89.6(1)
C3 C4 C7 90.2(1)
C3 C4 H4 125(1)
C5 C4 C7 89.5(1)
C5 C4 H4 125(1)
C7 C4 H4 127(1)
F1 C5 C4 124.8(1)
F1 C5 C6 125.1(1)
F1 C5 C8 124.6(1)
C4 C5 C6 91.2(1)
C4 C5 C8 90.4(1)
C6 C5 C8 90.2(1)
C5 C6 C7 89.3(1)
C5 C6 C9 89.6(1)
C5 C6 H6 124(1)
C7 C6 C9 90.2(1)
C7 C6 H6 127(2)
C9 C6 H6 125(1)
C2 C7 C4 89.8(1)
C2 C7 C6 90.1(1)
C2 C7 H7 124(1)
C4 C7 C6 90.0(1)
C4 C7 H7 124(1)
C6 C7 H7 127(1)
F2 C8 C3 125.1(1)
F2 C8 C5 124.9(1)
F2 C8 C9 124.3(1)
C3 C8 C5 90.2(1)
C3 C8 C9 91.5(1)
C5 C8 C9 90.3(1)
C2 C9 C6 89.6(1)
C2 C9 C8 89.2(1)
C2 C9 H9 122(1)
C6 C9 C8 89.9(1)
C6 C9 H9 129(1)
C8 C9 H9 126(1)
O2 C10 H10C 115(2)
O2 C10 H10B 106(1)
O2 C10 H10A 107(2)
H10C C10 H10B 112(2)
H10C C10 H10A 104(3)
H10B C10 H10A 113(3)

loop_
_geom_bond_atom_site_label_1
_geom_bond_atom_site_label_2
_geom_bond_distance
F1 C5 1.367(2)
F2 C8 1.362(2)
O1 C1 1.210(2)
O2 C1 1.335(2)
O2 C10 1.438(2)
C1 C2 1.480(2)
C2 C3 1.567(2)
C2 C7 1.562(2)
C2 C9 1.577(2)
C3 C4 1.572(2)
C3 C8 1.551(2)
C3 H3 1.01(2)
C4 C5 1.550(2)
C4 C7 1.568(2)
C4 H4 0.94(2)
C5 C6 1.554(2)
C5 C8 1.554(2)
C6 C7 1.568(2)
C6 C9 1.569(2)
C6 H6 0.94(2)
C7 H7 0.95(2)
C8 C9 1.549(2)
C9 H9 0.97(2)
C10 H10C 0.90(3)
C10 H10B 0.98(3)
C10 H10A 0.94(4)
